data_4340933
loop_
_publ_author_name
'Chen, Wei-Chao'
'Wang, Xin-Long'
'Jiao, Yan-Qing'
'Huang, Peng'
'Zhou, En-Long'
'Su, Zhong-Min'
'Shao, Kui-Zhan'

_publ_section_title
;
 pH-controlled and sulfite anion-directed assembly of a family of
 cerium(III)-containing polyoxotungstates clusters.
;
_journal_issue 18
_journal_name_full 'Inorganic chemistry'
_journal_page_first 9486
_journal_page_last 9497
_journal_paper_doi 10.1021/ic500442k
_journal_volume 53
_journal_year 2014
_chemical_formula_sum 'C4 H92 Ce4 N2 Na4 O131 W28'
_chemical_formula_weight 8065.04
_chemical_name_systematic
; 
 ? 
;
_space_group_IT_number 2
_symmetry_cell_setting triclinic
_symmetry_space_group_name_Hall '-P 1'
_symmetry_space_group_name_H-M 'P -1'
_atom_sites_solution_primary direct
_atom_sites_solution_secondary difmap
_audit_creation_method SHELXL-97
_cell_angle_alpha 72.2390(10)
_cell_angle_beta 69.4860(10)
_cell_angle_gamma 86.8980(10)
_cell_formula_units_Z 2
_cell_length_a 19.3210(17)
_cell_length_b 21.8489(19)
_cell_length_c 22.0152(19)
_cell_measurement_reflns_used 6851
_cell_measurement_temperature 296(2)
_cell_measurement_theta_max 24.9369
_cell_measurement_theta_min 2.2034
_cell_volume 8274.8(13)
_computing_cell_refinement 'RAPID AUTO'
_computing_data_collection 'RAPID AUTO'
_computing_data_reduction 'RAPID AUTO'
_computing_structure_refinement 'SHELXL-97 (Sheldrick, 1997)'
_computing_structure_solution 'SHELXS-97 (Sheldrick, 1990)'
_diffrn_ambient_temperature 296(2)
_diffrn_detector_area_resol_mean 0.01
_diffrn_measured_fraction_theta_full 0.987
_diffrn_measured_fraction_theta_max 0.987
_diffrn_measurement_device_type 'Bruker APEX area-detector diffractometer'
_diffrn_measurement_method '\f and \w scan'
_diffrn_radiation_monochromator graphite
_diffrn_radiation_source 'fine-focus sealed tube'
_diffrn_radiation_type MoK\a
_diffrn_radiation_wavelength 0.71073
_diffrn_reflns_av_R_equivalents 0.0442
_diffrn_reflns_av_sigmaI/netI 0.0999
_diffrn_reflns_limit_h_max 22
_diffrn_reflns_limit_h_min -22
_diffrn_reflns_limit_k_max 25
_diffrn_reflns_limit_k_min -18
_diffrn_reflns_limit_l_max 26
_diffrn_reflns_limit_l_min -26
_diffrn_reflns_number 43391
_diffrn_reflns_theta_full 25.00
_diffrn_reflns_theta_max 25.00
_diffrn_reflns_theta_min 1.78
_diffrn_standards_decay_% none
_diffrn_standards_interval_count 0
_diffrn_standards_interval_time 0
_diffrn_standards_number 0
_exptl_absorpt_coefficient_mu 20.546
_exptl_absorpt_correction_T_max 0.0613
_exptl_absorpt_correction_T_min 0.0584
_exptl_absorpt_correction_type numerical
_exptl_absorpt_process_details 'ABSCOR by T.Higashi    8 March, 1995'
_exptl_crystal_colour yellow
_exptl_crystal_density_diffrn 3.237
_exptl_crystal_density_method 'not measured'
_exptl_crystal_description block
_exptl_crystal_F_000 7052
_exptl_crystal_size_max 0.26
_exptl_crystal_size_mid 0.25
_exptl_crystal_size_min 0.25
_platon_squeeze_details
;
;
_refine_diff_density_max 2.024
_refine_diff_density_min -2.912
_refine_diff_density_rms 0.357
_refine_ls_extinction_method none
_refine_ls_goodness_of_fit_ref 0.924
_refine_ls_hydrogen_treatment constr
_refine_ls_matrix_type full
_refine_ls_number_parameters 1594
_refine_ls_number_reflns 28765
_refine_ls_number_restraints 325
_refine_ls_restrained_S_all 0.922
_refine_ls_R_factor_all 0.0884
_refine_ls_R_factor_gt 0.0484
_refine_ls_shift/su_max 0.004
_refine_ls_shift/su_mean 0.000
_refine_ls_structure_factor_coef Fsqd
_refine_ls_weighting_details 'calc w=1/[\s^2^(Fo^2^)+(0.0563P)^2^+0.0000P] where P=(Fo^2^+2Fc^2^)/3'
_refine_ls_weighting_scheme calc
_refine_ls_wR_factor_gt 0.1105
_refine_ls_wR_factor_ref 0.1212
_reflns_number_gt 18099
_reflns_number_total 28765
_reflns_threshold_expression >2sigma(I)
_cod_data_source_file ic500442k_si_004.cif
_cod_data_source_block 1
_cod_depositor_comments
;
The following automatic conversions were performed:

'_symmetry_cell_setting' value 'Triclinic' changed to 'triclinic'
according to
/home/saulius/struct/COD-crude-data--automatic-downloads/rss-feeds/ACS/lib/dictionaries/cif_core.dic
dictionary named 'cif_core.dic' version 2.4.2 from 2011-04-26.

Automatic conversion script
Id: cif_fix_values 2281 2013-09-26 08:29:07Z andrius 

 Adding full bibliography for 4340931--4340935.cif.
;
_cod_original_cell_volume 8274.8(12)
_cod_original_sg_symbol_H-M P-1
_cod_database_code 4340933

loop_
_symmetry_equiv_pos_as_xyz
'x, y, z'
'-x, -y, -z'

loop_
_atom_site_label
_atom_site_type_symbol
_atom_site_fract_x
_atom_site_fract_y
_atom_site_fract_z
_atom_site_U_iso_or_equiv
_atom_site_adp_type
_atom_site_occupancy
_atom_site_symmetry_multiplicity
_atom_site_calc_flag
_atom_site_refinement_flags
W1 W 0.81956(4) 0.15222(4) 0.08210(4) 0.02143(17) Uani 1 1 d .
W2 W 0.81598(4) 0.42206(4) -0.18973(4) 0.02122(17) Uani 1 1 d .
W3 W 0.82041(4) 0.28873(4) -0.30136(4) 0.02421(18) Uani 1 1 d .
W4 W 0.80110(4) 0.50011(4) 0.01608(4) 0.02436(18) Uani 1 1 d .
W5 W 0.69152(4) 0.45577(4) -0.05649(4) 0.02005(17) Uani 1 1 d .
W6 W 0.65703(4) 0.08413(4) 0.06982(4) 0.02769(19) Uani 1 1 d .
W7 W 0.81227(4) 0.35711(4) -0.00459(4) 0.02088(17) Uani 1 1 d .
W8 W 0.80611(4) 0.57231(4) -0.19027(4) 0.02442(18) Uani 1 1 d .
W9 W 0.75239(4) 0.27742(4) 0.18147(4) 0.02510(18) Uani 1 1 d .
W10 W 0.93579(4) 0.39212(4) -0.43232(4) 0.0293(2) Uani 1 1 d U
W11 W 0.64977(4) 0.24544(4) 0.09937(4) 0.02357(18) Uani 1 1 d U
W12 W 0.92386(4) 0.18791(4) 0.15549(4) 0.02724(19) Uani 1 1 d U
W13 W 0.91702(4) 0.04250(4) 0.14634(4) 0.0307(2) Uani 1 1 d .
W14 W 0.76653(4) 0.46581(4) -0.34522(4) 0.02584(19) Uani 1 1 d U
W15 W 0.70927(4) 0.60600(4) -0.05533(4) 0.02372(18) Uani 1 1 d .
W16 W 0.76004(5) -0.02566(4) 0.13127(4) 0.0324(2) Uani 1 1 d .
W17 W 0.55843(4) 0.10502(4) 0.24496(4) 0.0318(2) Uani 1 1 d .
W18 W 0.65337(4) 0.36026(4) -0.20456(4) 0.02564(19) Uani 1 1 d .
W19 W 0.65919(5) -0.00503(4) 0.30989(4) 0.0348(2) Uani 1 1 d U
W20 W 0.91807(5) 0.24378(4) -0.43215(4) 0.0355(2) Uani 1 1 d .
W21 W 0.56304(5) 0.31077(5) -0.30443(4) 0.0368(2) Uani 1 1 d U
W22 W 0.84412(5) 0.36017(5) -0.52071(4) 0.0382(2) Uani 1 1 d .
W23 W 0.83187(5) 0.07116(4) 0.29240(4) 0.0324(2) Uani 1 1 d .
W24 W 0.65048(5) 0.13857(4) 0.33466(4) 0.0333(2) Uani 1 1 d .
W25 W 0.66510(5) 0.26783(5) -0.43938(4) 0.0421(2) Uani 1 1 d .
W26 W 0.66512(5) 0.42217(5) -0.44621(4) 0.0383(2) Uani 1 1 d .
W27 W 0.75406(5) 0.13941(4) -0.32620(4) 0.0391(2) Uani 1 1 d U
W28 W 0.65068(4) 0.18592(4) -0.19408(4) 0.0318(2) Uani 1 1 d .
Ce1 Ce 0.50622(5) 0.33352(5) -0.00532(5) 0.0235(2) Uani 1 1 d .
Ce2 Ce 0.92532(6) 0.65789(5) -0.11879(6) 0.0274(3) Uani 1 1 d .
Ce3 Ce 0.82045(6) 0.16118(5) -0.11602(5) 0.0282(3) Uani 1 1 d .
Ce4 Ce 0.77428(8) 0.66723(7) -0.37488(7) 0.0511(4) Uani 1 1 d U
O1 O 0.7804(6) 0.5321(5) -0.0811(5) 0.018(3) Uani 1 1 d .
O2 O 0.7345(6) 0.3648(6) -0.1719(6) 0.024(3) Uani 1 1 d .
O3 O 0.7833(6) 0.6607(6) -0.0755(5) 0.021(3) Uani 1 1 d U
O4 O 0.7251(6) 0.4886(6) -0.1545(6) 0.026(3) Uani 1 1 d U
O5 O 0.7202(6) 0.6142(6) -0.1487(6) 0.026(3) Uani 1 1 d .
O6 O 0.8272(6) 0.1817(6) -0.0023(6) 0.025(3) Uani 1 1 d U
O7 O 0.7233(6) 0.4284(6) 0.0213(6) 0.026(3) Uani 1 1 d U
O8 O 0.6352(6) 0.5199(5) -0.0358(6) 0.022(3) Uani 1 1 d U
O9 O 0.8741(7) 0.6244(6) -0.1950(6) 0.033(3) Uani 1 1 d .
O10 O 0.8646(6) 0.4996(6) -0.1978(6) 0.028(3) Uani 1 1 d U
O11 O 0.8197(7) 0.4547(6) -0.2786(6) 0.032(3) Uani 1 1 d .
O12 O 0.9002(6) 0.2322(6) -0.3396(6) 0.027(3) Uani 1 1 d .
O13 O 0.8383(7) 0.1138(6) 0.1820(5) 0.028(3) Uani 1 1 d .
O14 O 0.7307(6) 0.2954(6) 0.0203(6) 0.025(3) Uani 1 1 d U
O15 O 0.8444(6) 0.3216(6) -0.4120(5) 0.026(3) Uani 1 1 d U
O16 O 0.6586(6) 0.1754(6) 0.0634(6) 0.024(3) Uani 1 1 d .
O17 O 0.8628(6) 0.4365(6) -0.0210(6) 0.025(3) Uani 1 1 d U
O18 O 0.7576(7) 0.1258(6) 0.3179(6) 0.034(3) Uani 1 1 d .
O19 O 0.6824(6) 0.4471(6) -0.2601(6) 0.029(3) Uani 1 1 d .
O20 O 0.6228(6) 0.3963(6) -0.0363(6) 0.025(3) Uani 1 1 d U
O21 O 0.7152(6) 0.5536(6) 0.0295(6) 0.029(3) Uani 1 1 d .
O22 O 0.9013(6) 0.2084(6) 0.0766(6) 0.030(3) Uani 1 1 d U
O23 O 0.7524(6) 0.0816(6) 0.1117(5) 0.024(3) Uani 1 1 d .
O24 O 0.7841(6) 0.4006(6) -0.0874(6) 0.024(3) Uani 1 1 d .
O25 O 0.8711(6) 0.5618(6) -0.0174(6) 0.028(3) Uani 1 1 d .
O26 O 0.8237(7) 0.2595(6) -0.2204(6) 0.030(3) Uani 1 1 d .
O27 O 0.8402(7) 0.2413(6) 0.1874(6) 0.026(3) Uani 1 1 d .
O28 O 0.9016(7) 0.0917(6) 0.0663(6) 0.031(3) Uani 1 1 d .
O29 O 0.8369(7) -0.0135(6) 0.1660(6) 0.036(3) Uani 1 1 d .
O30 O 0.7994(7) 0.5992(6) -0.2706(6) 0.037(3) Uani 1 1 d .
O31 O 0.9060(6) 0.3513(6) -0.3381(6) 0.029(3) Uani 1 1 d .
O32 O 0.9814(6) 0.1202(6) 0.1338(6) 0.029(3) Uani 1 1 d U
O33 O 0.8125(6) 0.3284(5) 0.0833(6) 0.027(3) Uani 1 1 d .
O34 O 0.7511(6) 0.2038(5) 0.1253(6) 0.024(3) Uani 1 1 d .
O35 O 0.7498(6) 0.2288(6) -0.2926(6) 0.026(3) Uani 1 1 d .
O36 O 0.7716(7) 0.5492(6) -0.3687(6) 0.032(3) Uani 1 1 d .
O37 O 0.8323(8) 0.1874(6) -0.4062(6) 0.040(4) Uani 1 1 d .
O38 O 0.6579(6) 0.2716(6) -0.1857(5) 0.023(3) Uani 1 1 d .
O39 O 0.8859(6) 0.3207(6) -0.0489(6) 0.030(3) Uani 1 1 d U
O40 O 0.5802(7) 0.2859(6) 0.0740(6) 0.032(3) Uani 1 1 d .
O41 O 0.5819(6) 0.3673(6) -0.1334(6) 0.029(3) Uani 1 1 d .
O42 O 0.6704(6) 0.2977(6) 0.1467(6) 0.025(3) Uani 1 1 d .
O43 O 0.7586(7) 0.0094(7) 0.3073(6) 0.037(4) Uani 1 1 d .
O44 O 0.6809(6) 0.3263(6) -0.3768(6) 0.029(3) Uani 1 1 d U
O45 O 0.7573(6) 0.3557(6) -0.2970(6) 0.031(3) Uani 1 1 d .
O46 O 0.5621(7) 0.1423(7) 0.3175(6) 0.039(4) Uani 1 1 d .
O47 O 0.6750(7) 0.0989(6) 0.2466(6) 0.030(3) Uani 1 1 d U
O48 O 0.9048(7) 0.0215(6) 0.2395(7) 0.034(3) Uani 1 1 d .
O49 O 0.7267(7) 0.0973(6) -0.0106(6) 0.029(3) Uani 1 1 d .
O50 O 0.7046(7) 0.4549(6) -0.3910(6) 0.031(3) Uani 1 1 d .
O51 O 0.6357(8) 0.0503(6) 0.3753(6) 0.038(4) Uani 1 1 d .
O52 O 0.5955(7) 0.3577(6) -0.2564(6) 0.033(3) Uani 1 1 d .
O53 O 0.5934(6) 0.0770(6) 0.1705(6) 0.030(3) Uani 1 1 d U
O54 O 0.8888(7) 0.3743(6) -0.1951(6) 0.035(3) Uani 1 1 d .
O55 O 0.8196(8) -0.0113(7) 0.0479(7) 0.043(4) Uani 1 1 d .
O56 O 0.9173(7) 0.4134(6) -0.5181(6) 0.035(3) Uani 1 1 d .
O57 O 0.8528(6) 0.4510(6) -0.4066(6) 0.028(3) Uani 1 1 d U
O58 O 0.5903(7) 0.2387(6) -0.2559(6) 0.031(3) Uani 1 1 d .
O59 O 0.7168(7) 0.1566(5) -0.1555(6) 0.029(3) Uani 1 1 d .
O60 O 1.0099(8) 0.4418(6) -0.4497(6) 0.040(4) Uani 1 1 d .
O61 O 0.6283(7) 0.6453(6) -0.0298(6) 0.035(3) Uani 1 1 d .
O62 O 0.7666(7) 0.2957(6) -0.4951(6) 0.038(4) Uani 1 1 d .
O63 O 0.8680(8) 0.3845(7) -0.6078(7) 0.048(4) Uani 1 1 d .
O64 O 0.9051(6) 0.1437(6) 0.2511(6) 0.033(3) Uani 1 1 d .
O65 O 0.7728(7) 0.4170(6) -0.4951(6) 0.039(4) Uani 1 1 d .
O66 O 0.9945(7) 0.2433(7) 0.1361(7) 0.040(4) Uani 1 1 d .
O67 O 0.7927(7) 0.4687(7) 0.0998(6) 0.038(4) Uani 1 1 d .
O68 O 0.8079(7) 0.1030(6) -0.2793(7) 0.040(4) Uani 1 1 d .
O69 O 0.9919(8) 0.1963(7) -0.4547(8) 0.056(4) Uani 1 1 d .
O70 O 0.8515(8) 0.0400(6) 0.3653(7) 0.042(4) Uani 1 1 d .
O71 O 0.6887(7) -0.0261(6) 0.2329(7) 0.037(3) Uani 1 1 d U
O72 O 0.9109(7) 0.2875(6) -0.5180(6) 0.035(3) Uani 1 1 d .
O73 O 0.9883(7) 0.3195(6) -0.4504(6) 0.034(3) Uani 1 1 d .
O74 O 0.5784(7) 0.0762(7) 0.0498(7) 0.042(4) Uani 1 1 d U
O75 O 0.9926(8) -0.0014(7) 0.1179(7) 0.043(4) Uani 1 1 d U
O76 O 0.6706(6) -0.0042(6) 0.1084(6) 0.028(3) Uani 1 1 d .
O77 O 0.6886(7) 0.2202(6) 0.2604(6) 0.037(3) Uani 1 1 d .
O78 O 0.6328(8) -0.0788(7) 0.3710(7) 0.050(4) Uani 1 1 d U
O79 O 0.6636(7) 0.1291(6) -0.2498(6) 0.037(3) Uani 1 1 d U
O80 O 0.7488(8) 0.3419(6) 0.2130(6) 0.042(4) Uani 1 1 d .
O81 O 0.4654(7) 0.1075(7) 0.2640(7) 0.047(4) Uani 1 1 d .
O82 O 0.6883(8) 0.1992(7) -0.3829(7) 0.047(4) Uani 1 1 d .
O83 O 0.5911(6) 0.1917(6) 0.1865(6) 0.031(3) Uani 1 1 d U
O84 O 0.6484(8) 0.3646(7) -0.4863(6) 0.041(4) Uani 1 1 d U
O85 O 0.6254(8) 0.1668(7) 0.4035(6) 0.043(4) Uani 1 1 d .
O86 O 0.5670(8) 0.2742(7) -0.3757(6) 0.043(4) Uani 1 1 d U
O87 O 0.5696(8) 0.1533(7) -0.1272(7) 0.049(4) Uani 1 1 d .
O88 O 0.5755(7) 0.3988(7) -0.3760(6) 0.043(4) Uani 1 1 d .
O89 O 0.4698(8) 0.3079(8) -0.2671(7) 0.055(4) Uani 1 1 d U
O90 O 0.6473(9) 0.4949(7) -0.4969(8) 0.059(5) Uani 1 1 d .
O91 O 0.7471(8) -0.1092(7) 0.1591(7) 0.052(4) Uani 1 1 d .
O92 O 0.6403(10) 0.2368(8) -0.4915(8) 0.069(5) Uani 1 1 d .
O93 O 0.7356(9) 0.0773(8) -0.3540(8) 0.069(5) Uani 1 1 d U
O94 O 0.5626(7) 0.0217(6) 0.3071(6) 0.032(3) Uani 1 1 d .
Na1 Na 0.7335(7) 0.7857(7) -0.1990(7) 0.032(4) Uani 0.50 1 d P
Na2 Na 0.9576(8) 0.5299(8) -0.3556(8) 0.039(4) Uani 0.50 1 d P
Na3 Na 0.5801(9) 0.4114(9) 0.1375(9) 0.052(5) Uani 0.50 1 d P
Na4 Na 0.8398(9) 0.5510(8) -0.5399(9) 0.048(5) Uani 0.50 1 d P
Na5 Na 0.5904(8) 0.5308(8) -0.1794(8) 0.045(4) Uani 0.50 1 d P
O1W O 0.4786(7) 0.3893(7) 0.0846(7) 0.050(4) Uani 1 1 d .
O2W O 0.5722(8) 0.2328(6) -0.0292(7) 0.040(4) Uani 1 1 d .
O3W O 0.4850(7) 0.4484(6) -0.0655(7) 0.046(4) Uani 1 1 d .
O4W O 0.4301(8) 0.2405(7) 0.0919(8) 0.057(5) Uani 1 1 d .
O5W O 0.4423(9) 0.2846(8) -0.0646(9) 0.068(5) Uani 1 1 d .
O6W O 0.8842(8) 0.7591(7) -0.1842(8) 0.056(4) Uani 1 1 d U
O7W O 0.8796(8) 0.6984(7) -0.0161(7) 0.053(4) Uani 1 1 d .
O8W O 0.9716(9) 0.5436(8) -0.1373(8) 0.069(5) Uani 1 1 d .
O9W O 1.0308(9) 0.6215(7) -0.0718(9) 0.062(5) Uani 1 1 d .
O10W O 1.0325(8) 0.6805(8) -0.2352(7) 0.063(5) Uani 1 1 d .
N1 N 1.046(2) 0.1622(18) -0.0813(18) 0.174(15) Uani 1 1 d DU
H1A H 1.0450 0.2013 -0.0756 0.209 Uiso 1 1 calc R
H1B H 0.9985 0.1463 -0.0640 0.209 Uiso 1 1 calc R
C1 C 1.083(2) 0.123(2) -0.041(2) 0.18(2) Uani 1 1 d DU
H1C H 1.0577 0.1207 0.0058 0.273 Uiso 1 1 calc R
H1D H 1.1327 0.1406 -0.0557 0.273 Uiso 1 1 calc R
H1E H 1.0842 0.0804 -0.0453 0.273 Uiso 1 1 calc R
C2 C 1.071(3) 0.172(2) -0.1520(19) 0.22(2) Uani 1 1 d DU
H2C H 1.0457 0.2065 -0.1729 0.324 Uiso 1 1 calc R
H2D H 1.0601 0.1331 -0.1601 0.324 Uiso 1 1 calc R
H2E H 1.1231 0.1821 -0.1712 0.324 Uiso 1 1 calc R
N2 N 0.636(2) -0.0568(16) -0.0510(18) 0.166(14) Uani 1 1 d DU
H2A H 0.6834 -0.0626 -0.0528 0.199 Uiso 1 1 calc R
H2B H 0.6310 -0.0730 -0.0823 0.199 Uiso 1 1 calc R
C3 C 0.632(2) 0.0103(15) -0.076(2) 0.18(2) Uani 1 1 d D
H3A H 0.6704 0.0270 -0.1196 0.266 Uiso 1 1 calc R
H3B H 0.6374 0.0303 -0.0448 0.266 Uiso 1 1 calc R
H3C H 0.5845 0.0192 -0.0810 0.266 Uiso 1 1 calc R
C4 C 0.592(3) -0.098(2) 0.013(2) 0.24(3) Uani 1 1 d DU
H4A H 0.6070 -0.1413 0.0174 0.367 Uiso 1 1 calc R
H4B H 0.5409 -0.0966 0.0162 0.367 Uiso 1 1 calc R
H4C H 0.5973 -0.0843 0.0485 0.367 Uiso 1 1 calc R
O11W O 0.7389(6) 0.2465(6) -0.0818(6) 0.027(3) Uani 1 1 d .
O12W O 0.9252(7) 0.2404(6) -0.1371(7) 0.038(4) Uani 1 1 d .
O13W O 0.9045(8) 0.0838(7) -0.0676(7) 0.052(4) Uani 1 1 d .
O14W O 0.9290(8) 0.1590(7) -0.2226(7) 0.049(4) Uani 1 1 d U
O15W O 0.8169(9) 0.0560(8) -0.1453(9) 0.052(5) Uani 0.90 1 d P
O16W O 0.9114(9) 0.6421(8) -0.4123(8) 0.030(4) Uani 0.70 1 d PU
O17W O 0.6984(11) 0.7660(10) -0.3952(10) 0.054(6) Uani 0.70 1 d PU
O18W O 0.8546(11) 0.7643(10) -0.4737(10) 0.045(5) Uani 0.70 1 d PU
O19W O 0.8002(13) 0.6573(11) -0.4937(10) 0.057(6) Uani 0.70 1 d PU
O20W O 0.6494(13) 0.6366(12) -0.3788(13) 0.035(7) Uani 0.50 1 d PU
O21W O 0.8299(12) 0.7427(10) -0.3310(11) 0.060(6) Uani 0.75 1 d P
O22W O 0.6687(12) 0.6646(11) -0.2639(11) 0.033(5) Uani 0.55 1 d PU
O23W O 1.0297(9) 0.5387(9) -0.2669(8) 0.034(5) Uani 0.70 1 d PU
O24W O 0.4417(10) 0.1112(9) 0.1270(11) 0.047(6) Uani 0.70 1 d P
O25W O 1.0271(11) 0.2749(11) -0.0430(11) 0.037(6) Uani 0.60 1 d P
O26W O 1.0137(11) 0.3043(11) -0.2767(10) 0.025(5) Uani 0.55 1 d PU
O27W O 0.7774(14) -0.0564(13) -0.0427(12) 0.036(7) Uani 0.50 1 d PU
O28W O 0.9890(14) 0.7191(14) -0.3527(12) 0.029(7) Uani 0.45 1 d PU
O29W O 0.5626(16) 0.7457(14) -0.2289(14) 0.026(7) Uani 0.40 1 d PU
O30W O 0.8554(16) 0.4287(15) 0.2138(15) 0.030(8) Uani 0.40 1 d PU
O31W O 1.0279(15) 0.1391(14) 0.2868(13) 0.045(7) Uani 0.50 1 d PU
O32W O 0.5426(19) 0.3024(18) 0.2654(17) 0.034(9) Uani 0.35 1 d PU
O33W O 0.9027(19) 0.7405(17) -0.6190(17) 0.044(9) Uani 0.40 1 d PU
O34W O 0.757(3) 0.923(3) -0.186(3) 0.033(16) Uani 0.20 1 d PU
O35W O 0.958(2) 0.548(2) 0.070(2) 0.036(11) Uani 0.30 1 d PU
O36W O 0.556(2) 0.515(2) -0.305(2) 0.022(11) Uani 0.25 1 d PU
O37W O 0.617(3) 0.527(2) 0.169(2) 0.035(13) Uani 0.25 1 d PU
O38W O 1.030(2) 0.3873(19) -0.1597(19) 0.026(10) Uani 0.30 1 d PU
O39W O 0.820(2) 0.169(2) -0.544(2) 0.051(11) Uani 0.35 1 d PU
O40W O 0.867(2) -0.150(2) -0.079(2) 0.041(12) Uani 0.30 1 d PU

loop_
_atom_site_aniso_label
_atom_site_aniso_U_11
_atom_site_aniso_U_22
_atom_site_aniso_U_33
_atom_site_aniso_U_23
_atom_site_aniso_U_13
_atom_site_aniso_U_12
W1 0.0186(4) 0.0190(4) 0.0249(4) -0.0060(3) -0.0056(3) -0.0032(3)
W2 0.0175(4) 0.0236(5) 0.0218(4) -0.0081(3) -0.0045(3) -0.0023(3)
W3 0.0226(4) 0.0261(5) 0.0231(4) -0.0099(4) -0.0041(3) -0.0046(3)
W4 0.0234(4) 0.0218(5) 0.0294(4) -0.0074(4) -0.0105(3) -0.0053(3)
W5 0.0143(4) 0.0203(4) 0.0245(4) -0.0074(3) -0.0045(3) -0.0042(3)
W6 0.0255(4) 0.0263(5) 0.0310(4) -0.0088(4) -0.0083(4) -0.0076(4)
W7 0.0171(4) 0.0214(4) 0.0238(4) -0.0072(3) -0.0061(3) -0.0019(3)
W8 0.0234(4) 0.0228(5) 0.0255(4) -0.0059(4) -0.0067(3) -0.0080(3)
W9 0.0264(4) 0.0236(5) 0.0254(4) -0.0091(4) -0.0073(3) -0.0032(4)
W10 0.0255(4) 0.0335(5) 0.0246(4) -0.0085(4) -0.0027(3) -0.0067(4)
W11 0.0180(4) 0.0242(5) 0.0270(4) -0.0073(4) -0.0059(3) -0.0030(3)
W12 0.0234(4) 0.0245(5) 0.0334(4) -0.0053(4) -0.0111(4) -0.0068(4)
W13 0.0286(5) 0.0246(5) 0.0383(5) -0.0087(4) -0.0121(4) 0.0040(4)
W14 0.0252(4) 0.0291(5) 0.0244(4) -0.0088(4) -0.0090(3) -0.0022(4)
W15 0.0151(4) 0.0224(5) 0.0342(4) -0.0114(4) -0.0064(3) -0.0022(3)
W16 0.0358(5) 0.0228(5) 0.0370(5) -0.0090(4) -0.0100(4) -0.0042(4)
W17 0.0231(4) 0.0344(5) 0.0301(4) -0.0074(4) -0.0006(4) -0.0095(4)
W18 0.0186(4) 0.0328(5) 0.0266(4) -0.0129(4) -0.0053(3) -0.0029(4)
W19 0.0382(5) 0.0273(5) 0.0307(5) -0.0015(4) -0.0064(4) -0.0126(4)
W20 0.0352(5) 0.0377(6) 0.0304(5) -0.0176(4) -0.0010(4) -0.0017(4)
W21 0.0266(5) 0.0502(6) 0.0385(5) -0.0166(5) -0.0133(4) -0.0074(4)
W22 0.0393(5) 0.0491(6) 0.0270(4) -0.0147(4) -0.0088(4) -0.0069(5)
W23 0.0356(5) 0.0295(5) 0.0296(4) -0.0036(4) -0.0120(4) -0.0052(4)
W24 0.0359(5) 0.0342(5) 0.0239(4) -0.0083(4) -0.0023(4) -0.0085(4)
W25 0.0453(6) 0.0522(7) 0.0373(5) -0.0209(5) -0.0163(4) -0.0124(5)
W26 0.0372(5) 0.0476(6) 0.0360(5) -0.0124(4) -0.0194(4) -0.0036(4)
W27 0.0465(6) 0.0344(6) 0.0379(5) -0.0181(4) -0.0089(4) -0.0098(4)
W28 0.0298(5) 0.0330(5) 0.0317(5) -0.0113(4) -0.0065(4) -0.0116(4)
Ce1 0.0143(5) 0.0241(6) 0.0319(6) -0.0115(5) -0.0049(5) -0.0029(5)
Ce2 0.0202(6) 0.0266(7) 0.0352(6) -0.0095(5) -0.0084(5) -0.0055(5)
Ce3 0.0254(6) 0.0261(7) 0.0309(6) -0.0102(5) -0.0058(5) 0.0002(5)
Ce4 0.0524(9) 0.0484(9) 0.0506(8) -0.0135(7) -0.0171(7) 0.0027(7)
O1 0.012(6) 0.031(8) 0.011(6) -0.008(5) -0.003(5) -0.006(5)
O2 0.019(7) 0.020(7) 0.023(7) -0.001(6) 0.000(5) -0.008(6)
O3 0.005(5) 0.028(6) 0.028(6) -0.009(5) -0.004(4) -0.002(5)
O4 0.029(6) 0.025(6) 0.028(6) -0.011(5) -0.011(5) -0.011(5)
O5 0.025(7) 0.022(8) 0.034(7) -0.008(6) -0.014(6) -0.004(6)
O6 0.012(5) 0.025(6) 0.038(6) -0.010(5) -0.007(5) -0.005(5)
O7 0.020(6) 0.027(6) 0.026(6) -0.004(5) -0.006(5) -0.014(5)
O8 0.018(6) 0.012(6) 0.031(6) -0.008(5) 0.000(5) -0.009(5)
O9 0.026(7) 0.029(8) 0.031(7) 0.001(6) -0.002(6) -0.016(6)
O10 0.014(6) 0.030(7) 0.034(6) -0.004(5) -0.003(5) -0.009(5)
O11 0.044(9) 0.028(8) 0.018(7) 0.003(6) -0.008(6) -0.015(7)
O12 0.019(7) 0.020(7) 0.044(8) -0.018(6) -0.008(6) 0.007(6)
O13 0.040(8) 0.025(8) 0.016(6) 0.004(6) -0.015(6) -0.003(6)
O14 0.010(5) 0.034(7) 0.031(6) -0.010(5) -0.007(5) 0.004(5)
O15 0.027(6) 0.035(7) 0.016(5) -0.009(5) -0.004(5) -0.011(5)
O16 0.022(7) 0.027(8) 0.025(7) -0.004(6) -0.012(6) -0.013(6)
O17 0.019(6) 0.022(6) 0.026(6) 0.005(5) -0.007(5) -0.009(5)
O18 0.048(9) 0.026(8) 0.037(8) -0.016(7) -0.019(7) -0.006(7)
O19 0.016(7) 0.037(9) 0.038(8) -0.013(7) -0.013(6) 0.001(6)
O20 0.013(5) 0.033(7) 0.032(6) -0.009(5) -0.013(5) 0.000(5)
O21 0.023(7) 0.018(7) 0.049(8) -0.011(6) -0.014(6) -0.004(6)
O22 0.021(7) 0.025(8) 0.046(8) -0.016(7) -0.010(6) 0.005(6)
O23 0.014(6) 0.029(8) 0.021(7) -0.002(6) -0.001(5) 0.002(6)
O24 0.010(6) 0.029(8) 0.031(7) -0.006(6) -0.007(5) -0.008(5)
O25 0.017(7) 0.027(8) 0.036(8) -0.011(6) -0.004(6) -0.003(6)
O26 0.033(8) 0.031(8) 0.031(7) -0.016(6) -0.010(6) -0.006(6)
O27 0.034(8) 0.025(8) 0.026(7) -0.012(6) -0.015(6) 0.001(6)
O28 0.027(7) 0.034(9) 0.029(7) -0.013(6) -0.001(6) -0.005(6)
O29 0.035(8) 0.026(8) 0.042(8) -0.013(7) -0.007(7) 0.001(7)
O30 0.050(9) 0.034(9) 0.024(7) -0.008(6) -0.009(7) -0.002(7)
O31 0.022(7) 0.036(9) 0.029(7) -0.014(6) -0.008(6) 0.007(6)
O32 0.014(6) 0.021(6) 0.047(7) -0.001(5) -0.011(5) -0.006(5)
O33 0.028(7) 0.015(7) 0.039(8) -0.003(6) -0.015(6) -0.011(6)
O34 0.029(7) 0.013(7) 0.023(7) -0.001(5) -0.003(6) -0.011(6)
O35 0.023(7) 0.033(8) 0.023(7) -0.013(6) -0.003(6) -0.010(6)
O36 0.045(9) 0.028(8) 0.024(7) -0.005(6) -0.014(6) -0.011(7)
O37 0.054(10) 0.032(9) 0.030(8) -0.015(7) -0.004(7) -0.011(7)
O38 0.023(7) 0.023(8) 0.016(6) -0.003(6) 0.001(5) -0.010(6)
O39 0.013(6) 0.041(7) 0.035(6) -0.014(5) -0.005(5) 0.002(5)
O40 0.026(7) 0.028(8) 0.036(8) -0.007(6) -0.005(6) -0.007(6)
O41 0.018(7) 0.036(8) 0.021(7) -0.001(6) 0.004(5) -0.012(6)
O42 0.023(7) 0.029(8) 0.025(7) -0.007(6) -0.012(6) 0.002(6)
O43 0.026(8) 0.063(10) 0.025(7) -0.026(7) 0.002(6) -0.005(7)
O44 0.025(6) 0.038(7) 0.032(6) -0.017(5) -0.010(5) -0.014(5)
O45 0.022(7) 0.037(9) 0.026(7) 0.000(6) -0.008(6) -0.005(6)
O46 0.026(8) 0.062(11) 0.025(7) -0.012(7) -0.006(6) 0.002(7)
O47 0.040(7) 0.027(6) 0.022(6) -0.007(5) -0.008(5) -0.012(5)
O48 0.026(8) 0.024(8) 0.051(9) -0.006(7) -0.015(7) -0.007(6)
O49 0.027(7) 0.027(8) 0.027(7) -0.006(6) -0.003(6) -0.004(6)
O50 0.025(7) 0.024(8) 0.036(8) -0.002(6) -0.005(6) -0.012(6)
O51 0.059(10) 0.028(8) 0.014(7) -0.001(6) 0.001(6) -0.009(7)
O52 0.024(7) 0.052(10) 0.036(8) -0.022(7) -0.019(6) -0.002(7)
O53 0.020(6) 0.034(7) 0.035(6) -0.009(5) -0.007(5) -0.013(5)
O54 0.043(9) 0.030(9) 0.035(8) -0.006(7) -0.021(7) 0.000(7)
O55 0.047(9) 0.040(10) 0.036(8) -0.011(7) -0.008(7) -0.004(7)
O56 0.036(8) 0.038(9) 0.025(7) -0.009(6) -0.003(6) 0.000(7)
O57 0.026(6) 0.032(8) 0.024(7) -0.001(6) -0.013(5) -0.008(5)
O58 0.030(8) 0.032(8) 0.030(7) -0.009(6) -0.005(6) -0.012(6)
O59 0.041(8) 0.011(7) 0.030(7) -0.001(6) -0.011(6) -0.009(6)
O60 0.050(9) 0.027(8) 0.027(7) 0.004(6) -0.003(7) -0.017(7)
O61 0.028(8) 0.029(8) 0.044(8) -0.010(7) -0.010(7) 0.004(6)
O62 0.041(9) 0.046(10) 0.016(7) -0.004(6) 0.000(6) -0.007(7)
O63 0.061(10) 0.053(11) 0.036(8) -0.004(8) -0.030(8) -0.007(8)
O64 0.021(7) 0.035(9) 0.041(8) -0.004(7) -0.015(6) -0.001(6)
O65 0.040(9) 0.044(9) 0.042(8) -0.016(7) -0.019(7) -0.012(7)
O66 0.025(8) 0.044(10) 0.049(9) -0.009(7) -0.013(7) -0.006(7)
O67 0.040(9) 0.044(9) 0.035(8) -0.011(7) -0.019(7) -0.003(7)
O68 0.040(9) 0.024(8) 0.047(9) -0.016(7) 0.000(7) 0.000(7)
O69 0.052(10) 0.056(11) 0.063(11) -0.028(9) -0.017(9) 0.017(9)
O70 0.056(10) 0.022(8) 0.052(9) -0.002(7) -0.033(8) -0.001(7)
O71 0.026(6) 0.031(7) 0.053(7) -0.012(6) -0.011(5) -0.017(5)
O72 0.030(8) 0.041(9) 0.034(8) -0.022(7) -0.001(6) -0.006(7)
O73 0.023(7) 0.028(8) 0.028(7) 0.007(6) 0.006(6) -0.002(6)
O74 0.035(7) 0.048(7) 0.051(7) -0.026(6) -0.013(6) -0.014(6)
O75 0.047(7) 0.037(7) 0.046(7) -0.009(6) -0.023(6) 0.022(6)
O76 0.023(7) 0.028(8) 0.035(7) -0.006(6) -0.014(6) -0.007(6)
O77 0.038(8) 0.046(10) 0.029(7) -0.015(7) -0.011(6) -0.004(7)
O78 0.062(10) 0.047(9) 0.040(8) -0.004(6) -0.021(8) -0.024(8)
O79 0.047(6) 0.024(7) 0.043(6) -0.011(5) -0.017(5) -0.013(5)
O80 0.054(10) 0.039(9) 0.037(8) -0.026(7) -0.006(7) -0.009(7)
O81 0.020(8) 0.057(11) 0.061(10) -0.020(8) -0.009(7) 0.003(7)
O82 0.056(10) 0.045(10) 0.051(9) -0.033(8) -0.015(8) -0.003(8)
O83 0.017(7) 0.030(8) 0.047(7) -0.018(6) -0.008(6) 0.004(6)
O84 0.051(7) 0.052(8) 0.036(6) -0.016(6) -0.031(6) -0.005(6)
O85 0.052(10) 0.037(9) 0.027(8) -0.006(7) 0.001(7) -0.006(7)
O86 0.051(7) 0.051(7) 0.040(7) -0.020(6) -0.024(6) -0.013(6)
O87 0.037(9) 0.058(11) 0.048(9) -0.011(8) -0.011(7) -0.022(8)
O88 0.035(8) 0.075(12) 0.035(8) -0.024(8) -0.025(7) -0.001(8)
O89 0.041(7) 0.085(13) 0.032(8) -0.012(8) -0.008(7) -0.012(9)
O90 0.067(11) 0.050(11) 0.072(11) -0.013(9) -0.042(10) -0.007(9)
O91 0.055(10) 0.038(10) 0.061(10) -0.014(8) -0.014(8) -0.020(8)
O92 0.093(14) 0.082(13) 0.055(10) -0.034(10) -0.036(10) -0.023(11)
O93 0.081(9) 0.063(8) 0.073(8) -0.043(7) -0.017(7) -0.018(7)
O94 0.024(7) 0.042(9) 0.024(7) -0.009(6) 0.001(6) -0.012(6)
Na1 0.012(7) 0.041(10) 0.034(9) -0.004(7) -0.004(6) 0.001(7)
Na2 0.020(8) 0.047(11) 0.041(9) -0.008(8) -0.005(7) 0.003(8)
Na3 0.030(10) 0.078(14) 0.068(12) -0.041(11) -0.029(9) 0.027(9)
Na4 0.039(10) 0.043(11) 0.061(11) -0.002(9) -0.027(9) -0.009(9)
Na5 0.028(9) 0.040(11) 0.051(10) -0.003(9) -0.006(8) 0.014(8)
O1W 0.033(9) 0.077(12) 0.056(10) -0.045(9) -0.016(7) 0.018(8)
O2W 0.053(10) 0.030(9) 0.042(8) -0.014(7) -0.019(7) 0.004(7)
O3W 0.030(8) 0.029(9) 0.061(10) -0.003(8) -0.002(7) -0.004(7)
O4W 0.033(9) 0.020(9) 0.079(11) 0.006(8) 0.010(8) 0.001(7)
O5W 0.055(11) 0.086(14) 0.097(13) -0.057(11) -0.039(10) -0.008(10)
O6W 0.054(8) 0.043(8) 0.064(8) -0.009(6) -0.019(6) -0.009(6)
O7W 0.046(10) 0.069(12) 0.046(9) -0.029(9) -0.007(8) -0.011(8)
O8W 0.075(13) 0.071(13) 0.074(12) -0.037(10) -0.033(10) 0.042(11)
O9W 0.057(11) 0.040(10) 0.102(14) -0.009(9) -0.055(10) 0.010(8)
O10W 0.044(10) 0.085(14) 0.052(10) -0.031(10) 0.002(8) -0.014(9)
N1 0.173(17) 0.179(17) 0.173(17) -0.058(10) -0.060(11) 0.005(10)
C1 0.18(2) 0.18(2) 0.18(2) -0.049(11) -0.059(12) 0.016(10)
C2 0.21(3) 0.22(3) 0.22(3) -0.064(12) -0.074(13) 0.011(10)
N2 0.162(17) 0.164(17) 0.166(17) -0.041(10) -0.060(10) 0.010(10)
C3 0.19(5) 0.07(3) 0.29(6) -0.05(3) -0.10(4) -0.03(3)
C4 0.24(3) 0.25(3) 0.24(3) -0.074(13) -0.082(14) 0.018(10)
O11W 0.029(7) 0.034(8) 0.024(7) -0.010(6) -0.016(6) 0.000(6)
O12W 0.020(7) 0.028(8) 0.056(9) -0.001(7) -0.012(7) 0.000(6)
O13W 0.052(10) 0.056(11) 0.047(9) -0.017(8) -0.016(8) 0.008(8)
O14W 0.042(7) 0.045(7) 0.048(7) -0.020(6) 0.002(6) 0.019(6)
O15W 0.055(11) 0.039(11) 0.092(13) -0.040(10) -0.044(10) 0.014(9)
O16W 0.023(8) 0.029(8) 0.027(8) -0.006(6) 0.004(6) -0.003(6)
O17W 0.046(9) 0.052(9) 0.052(9) -0.008(7) -0.010(7) 0.016(7)
O18W 0.035(8) 0.042(9) 0.045(9) -0.001(7) -0.009(7) 0.007(7)
O19W 0.070(10) 0.056(10) 0.045(9) -0.011(7) -0.026(8) 0.007(8)
O20W 0.024(10) 0.034(10) 0.053(10) -0.020(8) -0.014(8) 0.008(8)
O21W 0.071(16) 0.043(14) 0.075(16) -0.023(12) -0.035(13) 0.014(12)
O22W 0.024(8) 0.027(9) 0.033(8) 0.004(7) -0.006(6) 0.009(7)
O23W 0.023(8) 0.051(9) 0.024(7) -0.010(7) -0.004(6) -0.015(7)
O24W 0.027(12) 0.034(13) 0.077(16) -0.024(12) -0.009(11) 0.010(10)
O25W 0.022(12) 0.055(17) 0.040(14) -0.017(12) -0.017(11) 0.009(11)
O26W 0.014(8) 0.031(9) 0.018(8) 0.002(7) 0.000(7) 0.003(7)
O27W 0.036(10) 0.040(11) 0.036(10) -0.006(8) -0.023(8) 0.009(8)
O28W 0.025(10) 0.041(11) 0.019(9) -0.015(8) -0.001(8) 0.001(8)
O29W 0.028(11) 0.025(11) 0.022(10) -0.008(8) -0.005(8) 0.014(8)
O30W 0.021(11) 0.043(12) 0.034(11) -0.019(8) -0.012(8) -0.007(8)
O31W 0.038(10) 0.046(11) 0.046(11) 0.011(8) -0.026(8) -0.011(8)
O32W 0.025(12) 0.035(13) 0.033(12) -0.005(9) -0.004(9) 0.006(9)
O33W 0.048(13) 0.049(13) 0.040(12) -0.021(9) -0.015(9) 0.007(9)
O34W 0.035(18) 0.031(18) 0.031(18) -0.018(11) -0.004(10) 0.004(10)
O35W 0.034(13) 0.039(13) 0.035(12) -0.006(7) -0.016(8) 0.001(7)
O36W 0.018(14) 0.024(14) 0.025(14) -0.006(9) -0.011(9) 0.011(9)
O37W 0.041(16) 0.037(16) 0.031(15) -0.016(10) -0.010(10) -0.005(9)
O38W 0.017(12) 0.028(13) 0.027(12) -0.004(9) -0.006(9) -0.009(9)
O39W 0.057(14) 0.050(14) 0.047(14) -0.025(10) -0.014(9) 0.015(9)
O40W 0.030(14) 0.043(15) 0.049(14) -0.017(10) -0.010(10) -0.005(9)

loop_
_atom_type_symbol
_atom_type_description
_atom_type_scat_dispersion_real
_atom_type_scat_dispersion_imag
_atom_type_scat_source
C C 0.0033 0.0016 'International Tables Vol C Tables 4.2.6.8 and 6.1.1.4'
H H 0.0000 0.0000 'International Tables Vol C Tables 4.2.6.8 and 6.1.1.4'
N N 0.0061 0.0033 'International Tables Vol C Tables 4.2.6.8 and 6.1.1.4'
O O 0.0106 0.0060 'International Tables Vol C Tables 4.2.6.8 and 6.1.1.4'
W W -0.8490 6.8722 'International Tables Vol C Tables 4.2.6.8 and 6.1.1.4'
Ce Ce -0.2486 2.6331 'International Tables Vol C Tables 4.2.6.8 and 6.1.1.4'
Na Na 0.0362 0.0249 'International Tables Vol C Tables 4.2.6.8 and 6.1.1.4'

loop_
_geom_angle_atom_site_label_1
_geom_angle_atom_site_label_2
_geom_angle_atom_site_label_3
_geom_angle
_geom_angle_site_symmetry_1
_geom_angle_site_symmetry_3
O6 W1 O23 100.2(5) . .
O6 W1 O34 104.6(5) . .
O23 W1 O34 95.4(5) . .
O6 W1 O22 97.3(5) . .
O23 W1 O22 160.3(5) . .
O34 W1 O22 88.7(5) . .
O6 W1 O28 94.9(5) . .
O23 W1 O28 87.9(5) . .
O34 W1 O28 159.3(5) . .
O22 W1 O28 81.8(5) . .
O6 W1 O13 166.7(5) . .
O23 W1 O13 87.7(5) . .
O34 W1 O13 85.1(5) . .
O22 W1 O13 73.4(5) . .
O28 W1 O13 74.6(5) . .
O54 W2 O11 103.5(6) . .
O54 W2 O10 98.5(6) . .
O11 W2 O10 90.5(5) . .
O54 W2 O2 103.9(6) . .
O11 W2 O2 88.7(5) . .
O10 W2 O2 157.1(5) . .
O54 W2 O24 93.5(5) . .
O11 W2 O24 162.9(5) . .
O10 W2 O24 88.3(5) . .
O2 W2 O24 85.9(4) . .
O54 W2 O4 162.6(5) . .
O11 W2 O4 92.0(5) . .
O10 W2 O4 73.1(4) . .
O2 W2 O4 84.1(4) . .
O24 W2 O4 71.4(4) . .
O26 W3 O45 104.1(5) . .
O26 W3 O35 98.3(5) . .
O45 W3 O35 95.6(5) . .
O26 W3 O31 95.9(5) . .
O45 W3 O31 89.6(5) . .
O35 W3 O31 163.3(5) . .
O26 W3 O12 93.8(5) . .
O45 W3 O12 160.8(5) . .
O35 W3 O12 88.5(5) . .
O31 W3 O12 81.7(5) . .
O26 W3 O15 166.3(5) . .
O45 W3 O15 86.8(5) . .
O35 W3 O15 88.8(4) . .
O31 W3 O15 75.6(4) . .
O12 W3 O15 74.6(5) . .
O26 W3 W10 127.5(4) . .
O45 W3 W10 85.9(4) . .
O35 W3 W10 132.5(3) . .
O31 W3 W10 31.9(3) . .
O12 W3 W10 77.7(3) . .
O15 W3 W10 43.7(3) . .
O67 W4 O25 104.2(6) . .
O67 W4 O17 99.8(6) . .
O25 W4 O17 96.5(5) . .
O67 W4 O21 97.3(6) . .
O25 W4 O21 98.3(5) . .
O17 W4 O21 153.8(5) . .
O67 W4 O7 94.3(5) . .
O25 W4 O7 160.7(5) . .
O17 W4 O7 74.7(4) . .
O21 W4 O7 84.4(5) . .
O67 W4 O1 164.7(5) . .
O25 W4 O1 89.2(5) . .
O17 W4 O1 85.7(4) . .
O21 W4 O1 73.1(5) . .
O7 W4 O1 73.2(4) . .
O67 W4 W15 130.8(5) . .
O25 W4 W15 85.3(4) . .
O17 W4 W15 127.5(3) . .
O21 W4 W15 33.7(4) . .
O7 W4 W15 86.6(3) . .
O1 W4 W15 41.8(3) . .
O20 W5 O8 100.4(5) . .
O20 W5 O4 103.6(5) . .
O8 W5 O4 99.5(5) . .
O20 W5 O7 102.6(5) . .
O8 W5 O7 99.1(5) . .
O4 W5 O7 144.3(5) . .
O20 W5 O24 97.0(5) . .
O8 W5 O24 162.6(4) . .
O4 W5 O24 76.9(5) . .
O7 W5 O24 76.2(5) . .
O20 W5 O1 179.2(4) . .
O8 W5 O1 79.6(4) . .
O4 W5 O1 77.2(4) . .
O7 W5 O1 76.7(4) . .
O24 W5 O1 83.0(4) . .
O74 W6 O49 100.5(6) . .
O74 W6 O76 99.7(6) . .
O49 W6 O76 98.4(5) . .
O74 W6 O16 101.5(5) . .
O49 W6 O16 92.7(5) . .
O76 W6 O16 153.8(5) . .
O74 W6 O53 92.3(5) . .
O49 W6 O53 166.7(5) . .
O76 W6 O53 83.0(5) . .
O16 W6 O53 80.9(5) . .
O74 W6 O23 171.1(5) . .
O49 W6 O23 86.3(5) . .
O76 W6 O23 73.5(4) . .
O16 W6 O23 83.7(4) . .
O53 W6 O23 81.3(4) . .
O39 W7 O33 103.6(6) . .
O39 W7 O17 98.5(5) . .
O33 W7 O17 91.0(5) . .
O39 W7 O14 101.3(5) . .
O33 W7 O14 90.2(5) . .
O17 W7 O14 159.2(5) . .
O39 W7 O24 93.6(5) . .
O33 W7 O24 162.7(5) . .
O17 W7 O24 87.7(5) . .
O14 W7 O24 85.0(5) . .
O39 W7 O7 162.1(5) . .
O33 W7 O7 92.4(5) . .
O17 W7 O7 73.0(4) . .
O14 W7 O7 86.2(4) . .
O24 W7 O7 70.8(4) . .
O30 W8 O9 103.9(6) . .
O30 W8 O10 100.5(6) . .
O9 W8 O10 98.2(5) . .
O30 W8 O5 94.6(6) . .
O9 W8 O5 98.6(5) . .
O10 W8 O5 154.0(5) . .
O30 W8 O1 163.3(5) . .
O9 W8 O1 90.1(5) . .
O10 W8 O1 86.1(5) . .
O5 W8 O1 74.1(4) . .
O30 W8 O4 93.6(5) . .
O9 W8 O4 162.1(5) . .
O10 W8 O4 74.5(5) . .
O5 W8 O4 83.6(5) . .
O1 W8 O4 73.3(4) . .
O30 W8 W15 129.0(4) . .
O9 W8 W15 85.3(4) . .
O10 W8 W15 128.1(3) . .
O5 W8 W15 34.7(3) . .
O1 W8 W15 42.0(3) . .
O4 W8 W15 86.6(3) . .
O80 W9 O77 97.4(6) . .
O80 W9 O27 102.6(6) . .
O77 W9 O27 97.2(5) . .
O80 W9 O42 98.8(6) . .
O77 W9 O42 89.4(5) . .
O27 W9 O42 156.5(5) . .
O80 W9 O33 94.6(5) . .
O77 W9 O33 166.0(5) . .
O27 W9 O33 87.1(5) . .
O42 W9 O33 81.7(5) . .
O80 W9 O34 170.3(5) . .
O77 W9 O34 88.2(5) . .
O27 W9 O34 84.4(4) . .
O42 W9 O34 73.2(5) . .
O33 W9 O34 78.9(4) . .
O60 W10 O31 104.1(6) . .
O60 W10 O73 98.2(6) . .
O31 W10 O73 91.1(5) . .
O60 W10 O56 104.8(6) . .
O31 W10 O56 150.4(5) . .
O73 W10 O56 90.8(5) . .
O60 W10 O57 99.6(6) . .
O31 W10 O57 84.5(5) . .
O73 W10 O57 162.2(5) . .
O56 W10 O57 84.8(5) . .
O60 W10 O15 175.7(6) . .
O31 W10 O15 76.5(5) . .
O73 W10 O15 77.5(5) . .
O56 W10 O15 75.2(5) . .
O57 W10 O15 84.7(5) . .
O60 W10 W3 137.9(4) . .
O31 W10 W3 33.8(4) . .
O73 W10 W3 85.7(3) . .
O56 W10 W3 117.1(4) . .
O57 W10 W3 81.1(3) . .
O15 W10 W3 42.8(3) . .
O40 W11 O83 99.1(5) . .
O40 W11 O42 101.5(5) . .
O83 W11 O42 85.8(5) . .
O40 W11 O16 101.1(5) . .
O83 W11 O16 90.3(5) . .
O42 W11 O16 157.5(5) . .
O40 W11 O14 95.3(5) . .
O83 W11 O14 164.7(5) . .
O42 W11 O14 86.2(5) . .
O16 W11 O14 92.0(5) . .
O40 W11 O34 172.7(5) . .
O83 W11 O34 87.0(4) . .
O42 W11 O34 74.8(4) . .
O16 W11 O34 82.8(4) . .
O14 W11 O34 78.3(4) . .
O66 W12 O22 104.0(6) . .
O66 W12 O32 98.6(6) . .
O22 W12 O32 92.3(5) . .
O66 W12 O64 102.0(6) . .
O22 W12 O64 153.5(5) . .
O32 W12 O64 89.0(5) . .
O66 W12 O27 97.2(6) . .
O22 W12 O27 85.4(5) . .
O32 W12 O27 164.1(5) . .
O64 W12 O27 86.1(5) . .
O66 W12 O13 176.8(5) . .
O22 W12 O13 78.1(5) . .
O32 W12 O13 78.8(5) . .
O64 W12 O13 76.2(4) . .
O27 W12 O13 85.3(5) . .
O75 W13 O29 102.5(6) . .
O75 W13 O28 104.0(6) . .
O29 W13 O28 89.6(5) . .
O75 W13 O48 101.0(6) . .
O29 W13 O48 91.7(5) . .
O28 W13 O48 154.1(5) . .
O75 W13 O32 93.6(6) . .
O29 W13 O32 163.8(5) . .
O28 W13 O32 86.4(5) . .
O48 W13 O32 85.2(5) . .
O75 W13 O13 167.5(6) . .
O29 W13 O13 89.8(5) . .
O28 W13 O13 77.5(5) . .
O48 W13 O13 76.6(5) . .
O32 W13 O13 74.0(5) . .
O36 W14 O57 101.2(6) . .
O36 W14 O50 98.7(5) . .
O57 W14 O50 96.3(5) . .
O36 W14 O19 99.7(6) . .
O57 W14 O19 156.8(5) . .
O50 W14 O19 90.3(5) . .
O36 W14 O11 94.6(5) . .
O57 W14 O11 88.5(5) . .
O50 W14 O11 164.6(5) . .
O19 W14 O11 79.8(5) . .
O36 W14 O45 170.9(5) . .
O57 W14 O45 84.2(5) . .
O50 W14 O45 87.9(5) . .
O19 W14 O45 73.8(5) . .
O11 W14 O45 78.0(4) . .
O61 W15 O3 106.8(6) . .
O61 W15 O21 102.5(6) . .
O3 W15 O21 96.2(5) . .
O61 W15 O5 101.5(5) . .
O3 W15 O5 96.4(5) . .
O21 W15 O5 148.3(5) . .
O61 W15 O1 159.6(5) . .
O3 W15 O1 93.6(5) . .
O21 W15 O1 75.8(4) . .
O5 W15 O1 74.5(4) . .
O61 W15 O8 86.6(5) . .
O3 W15 O8 166.6(5) . .
O21 W15 O8 80.3(4) . .
O5 W15 O8 80.8(4) . .
O1 W15 O8 73.0(4) . .
O61 W15 W8 135.9(4) . .
O3 W15 W8 85.7(4) . .
O21 W15 W8 118.3(4) . .
O5 W15 W8 34.4(3) . .
O1 W15 W8 42.7(3) . .
O8 W15 W8 84.6(3) . .
O61 W15 W4 137.3(4) . .
O3 W15 W4 85.8(4) . .
O21 W15 W4 34.8(4) . .
O5 W15 W4 117.8(4) . .
O1 W15 W4 43.4(3) . .
O8 W15 W4 84.0(3) . .
W8 W15 W4 84.52(3) . .
O55 W16 O91 101.8(7) . .
O55 W16 O29 94.9(6) . .
O91 W16 O29 101.2(6) . .
O55 W16 O76 95.4(6) . .
O91 W16 O76 98.9(6) . .
O29 W16 O76 155.0(5) . .
O55 W16 O71 170.1(6) . .
O91 W16 O71 88.0(6) . .
O29 W16 O71 81.7(5) . .
O76 W16 O71 84.2(5) . .
O55 W16 O23 89.0(5) . .
O91 W16 O23 167.8(6) . .
O29 W16 O23 83.4(5) . .
O76 W16 O23 74.0(4) . .
O71 W16 O23 81.4(4) . .
O81 W17 O53 105.9(6) . .
O81 W17 O83 101.0(6) . .
O53 W17 O83 89.2(5) . .
O81 W17 O94 99.7(6) . .
O53 W17 O94 93.4(5) . .
O83 W17 O94 157.5(5) . .
O81 W17 O46 96.0(6) . .
O53 W17 O46 157.8(5) . .
O83 W17 O46 82.8(5) . .
O94 W17 O46 86.5(5) . .
O81 W17 O47 166.2(6) . .
O53 W17 O47 86.6(5) . .
O83 W17 O47 84.6(5) . .
O94 W17 O47 73.3(5) . .
O46 W17 O47 72.1(5) . .
O41 W18 O38 102.3(5) . .
O41 W18 O52 97.1(5) . .
O38 W18 O52 87.9(5) . .
O41 W18 O19 103.8(5) . .
O38 W18 O19 153.9(5) . .
O52 W18 O19 87.4(5) . .
O41 W18 O2 97.1(5) . .
O38 W18 O2 91.3(5) . .
O52 W18 O2 165.5(5) . .
O19 W18 O2 86.9(5) . .
O41 W18 O45 174.3(5) . .
O38 W18 O45 80.2(5) . .
O52 W18 O45 88.1(5) . .
O19 W18 O45 73.9(5) . .
O2 W18 O45 77.6(4) . .
O78 W19 O71 102.3(6) . .
O78 W19 O94 99.1(6) . .
O71 W19 O94 96.0(5) . .
O78 W19 O43 101.5(6) . .
O71 W19 O43 94.9(5) . .
O94 W19 O43 154.0(6) . .
O78 W19 O51 97.3(6) . .
O71 W19 O51 160.4(5) . .
O94 W19 O51 81.0(5) . .
O43 W19 O51 80.8(5) . .
O78 W19 O47 167.8(6) . .
O71 W19 O47 88.3(5) . .
O94 W19 O47 73.5(5) . .
O43 W19 O47 83.3(5) . .
O51 W19 O47 72.2(4) . .
O69 W20 O12 103.6(6) . .
O69 W20 O72 101.2(6) . .
O12 W20 O72 153.9(5) . .
O69 W20 O37 103.7(7) . .
O12 W20 O37 89.5(5) . .
O72 W20 O37 92.5(5) . .
O69 W20 O73 91.5(6) . .
O12 W20 O73 85.2(5) . .
O72 W20 O73 86.1(5) . .
O37 W20 O73 164.7(5) . .
O69 W20 O15 166.9(6) . .
O12 W20 O15 77.4(4) . .
O72 W20 O15 76.6(5) . .
O37 W20 O15 89.3(5) . .
O73 W20 O15 75.5(5) . .
O89 W21 O58 104.6(6) . .
O89 W21 O52 101.9(6) . .
O58 W21 O52 88.7(5) . .
O89 W21 O86 98.0(6) . .
O58 W21 O86 92.9(6) . .
O52 W21 O86 159.0(5) . .
O89 W21 O88 97.6(6) . .
O58 W21 O88 157.6(5) . .
O52 W21 O88 84.1(5) . .
O86 W21 O88 86.6(5) . .
O89 W21 O44 166.2(5) . .
O58 W21 O44 87.0(5) . .
O52 W21 O44 85.6(4) . .
O86 W21 O44 73.6(5) . .
O88 W21 O44 71.4(5) . .
O63 W22 O65 102.3(6) . .
O63 W22 O56 96.7(6) . .
O65 W22 O56 89.8(5) . .
O63 W22 O62 100.2(6) . .
O65 W22 O62 89.4(6) . .
O56 W22 O62 162.8(5) . .
O63 W22 O72 94.8(6) . .
O65 W22 O72 162.8(5) . .
O56 W22 O72 90.1(5) . .
O62 W22 O72 85.6(5) . .
O63 W22 O15 164.9(6) . .
O65 W22 O15 90.5(5) . .
O56 W22 O15 75.1(5) . .
O62 W22 O15 87.8(4) . .
O72 W22 O15 72.9(5) . .
O70 W23 O18 101.7(6) . .
O70 W23 O43 99.8(6) . .
O18 W23 O43 89.0(5) . .
O70 W23 O64 96.6(6) . .
O18 W23 O64 90.1(5) . .
O43 W23 O64 163.4(5) . .
O70 W23 O48 95.5(6) . .
O18 W23 O48 162.8(5) . .
O43 W23 O48 87.3(5) . .
O64 W23 O48 88.8(5) . .
O70 W23 O13 165.1(6) . .
O18 W23 O13 89.7(5) . .
O43 W23 O13 90.0(5) . .
O64 W23 O13 73.4(5) . .
O48 W23 O13 73.6(5) . .
O85 W24 O51 102.4(6) . .
O85 W24 O46 101.3(6) . .
O51 W24 O46 91.4(6) . .
O85 W24 O77 99.7(6) . .
O51 W24 O77 157.0(5) . .
O46 W24 O77 90.3(5) . .
O85 W24 O18 101.8(6) . .
O51 W24 O18 86.4(6) . .
O46 W24 O18 156.7(5) . .
O77 W24 O18 83.1(5) . .
O85 W24 O47 175.9(6) . .
O51 W24 O47 75.9(5) . .
O46 W24 O47 75.1(5) . .
O77 W24 O47 82.4(5) . .
O18 W24 O47 81.9(5) . .
O92 W25 O82 103.8(7) . .
O92 W25 O62 100.1(7) . .
O82 W25 O62 94.2(6) . .
O92 W25 O86 99.4(7) . .
O82 W25 O86 95.8(6) . .
O62 W25 O86 155.3(6) . .
O92 W25 O84 95.7(7) . .
O82 W25 O84 160.5(5) . .
O62 W25 O84 81.8(5) . .
O86 W25 O84 81.3(6) . .
O92 W25 O44 167.0(7) . .
O82 W25 O44 88.0(5) . .
O62 W25 O44 84.4(5) . .
O86 W25 O44 73.5(5) . .
O84 W25 O44 72.7(4) . .
O90 W26 O88 102.0(7) . .
O90 W26 O84 102.1(6) . .
O88 W26 O84 92.3(6) . .
O90 W26 O50 99.1(6) . .
O88 W26 O50 91.1(5) . .
O84 W26 O50 157.4(6) . .
O90 W26 O65 101.3(7) . .
O88 W26 O65 156.3(6) . .
O84 W26 O65 86.9(6) . .
O50 W26 O65 81.1(5) . .
O90 W26 O44 176.5(6) . .
O88 W26 O44 74.6(5) . .
O84 W26 O44 77.3(5) . .
O50 W26 O44 82.0(4) . .
O65 W26 O44 82.1(5) . .
O68 W27 O93 101.8(7) . .
O68 W27 O37 97.5(6) . .
O93 W27 O37 100.1(6) . .
O68 W27 O79 95.9(6) . .
O93 W27 O79 97.9(7) . .
O37 W27 O79 154.9(6) . .
O68 W27 O82 171.3(5) . .
O93 W27 O82 86.8(7) . .
O37 W27 O82 80.3(6) . .
O79 W27 O82 83.3(5) . .
O68 W27 O35 91.3(5) . .
O93 W27 O35 165.3(7) . .
O37 W27 O35 84.7(5) . .
O79 W27 O35 73.9(5) . .
O82 W27 O35 80.2(4) . .
O87 W28 O59 100.7(6) . .
O87 W28 O79 102.2(6) . .
O59 W28 O79 99.7(5) . .
O87 W28 O38 101.5(6) . .
O59 W28 O38 92.8(5) . .
O79 W28 O38 150.6(5) . .
O87 W28 O58 91.4(6) . .
O59 W28 O58 166.6(5) . .
O79 W28 O58 83.0(5) . .
O38 W28 O58 79.2(5) . .
O87 W28 O35 172.2(5) . .
O59 W28 O35 86.2(5) . .
O79 W28 O35 72.9(5) . .
O38 W28 O35 81.6(4) . .
O58 W28 O35 82.1(4) . .
O20 Ce1 O61 135.7(4) . 2_665
O20 Ce1 O4W 137.1(5) . .
O61 Ce1 O4W 68.9(4) 2_665 .
O20 Ce1 O1W 76.1(4) . .
O61 Ce1 O1W 72.3(4) 2_665 .
O4W Ce1 O1W 84.1(5) . .
O20 Ce1 O3W 74.5(4) . .
O61 Ce1 O3W 68.4(4) 2_665 .
O4W Ce1 O3W 136.6(4) . .
O1W Ce1 O3W 76.1(5) . .
O20 Ce1 O5W 137.5(5) . .
O61 Ce1 O5W 69.4(5) 2_665 .
O4W Ce1 O5W 78.5(6) . .
O1W Ce1 O5W 141.4(5) . .
O3W Ce1 O5W 93.5(5) . .
O20 Ce1 O41 66.6(4) . .
O61 Ce1 O41 117.5(4) 2_665 .
O4W Ce1 O41 142.5(5) . .
O1W Ce1 O41 133.4(5) . .
O3W Ce1 O41 68.0(4) . .
O5W Ce1 O41 71.0(5) . .
O20 Ce1 O40 66.3(4) . .
O61 Ce1 O40 126.8(4) 2_665 .
O4W Ce1 O40 71.3(5) . .
O1W Ce1 O40 69.9(4) . .
O3W Ce1 O40 132.7(4) . .
O5W Ce1 O40 133.3(5) . .
O41 Ce1 O40 115.5(4) . .
O20 Ce1 O2W 94.0(4) . .
O61 Ce1 O2W 130.2(4) 2_665 .
O4W Ce1 O2W 75.6(4) . .
O1W Ce1 O2W 137.5(4) . .
O3W Ce1 O2W 141.7(4) . .
O5W Ce1 O2W 70.2(5) . .
O41 Ce1 O2W 73.9(4) . .
O40 Ce1 O2W 68.3(4) . .
O25 Ce2 O6W 139.1(4) . .
O25 Ce2 O9 95.5(4) . .
O6W Ce2 O9 74.8(4) . .
O25 Ce2 O7W 73.5(4) . .
O6W Ce2 O7W 88.1(5) . .
O9 Ce2 O7W 138.9(4) . .
O25 Ce2 O3 70.8(4) . .
O6W Ce2 O3 68.6(4) . .
O9 Ce2 O3 70.0(4) . .
O7W Ce2 O3 69.1(4) . .
O25 Ce2 O66 131.2(4) . 2_765
O6W Ce2 O66 69.1(4) . 2_765
O9 Ce2 O66 133.3(4) . 2_765
O7W Ce2 O66 68.6(4) . 2_765
O3 Ce2 O66 119.7(4) . 2_765
O25 Ce2 O9W 75.0(4) . .
O6W Ce2 O9W 138.8(5) . .
O9 Ce2 O9W 135.1(5) . .
O7W Ce2 O9W 81.2(5) . .
O3 Ce2 O9W 139.6(5) . .
O66 Ce2 O9W 69.9(4) 2_765 .
O25 Ce2 O10W 136.0(5) . .
O6W Ce2 O10W 80.4(5) . .
O9 Ce2 O10W 74.3(4) . .
O7W Ce2 O10W 140.0(5) . .
O3 Ce2 O10W 137.4(4) . .
O66 Ce2 O10W 71.5(5) 2_765 .
O9W Ce2 O10W 82.7(5) . .
O25 Ce2 O8W 65.0(5) . .
O6W Ce2 O8W 137.0(5) . .
O9 Ce2 O8W 66.6(5) . .
O7W Ce2 O8W 133.9(5) . .
O3 Ce2 O8W 112.5(5) . .
O66 Ce2 O8W 127.8(5) 2_765 .
O9W Ce2 O8W 69.8(5) . .
O10W Ce2 O8W 71.8(5) . .
O49 Ce3 O59 79.1(4) . .
O49 Ce3 O11W 78.9(4) . .
O59 Ce3 O11W 75.3(4) . .
O49 Ce3 O13W 81.4(4) . .
O59 Ce3 O13W 138.2(4) . .
O11W Ce3 O13W 135.8(4) . .
O49 Ce3 O14W 146.1(4) . .
O59 Ce3 O14W 99.8(4) . .
O11W Ce3 O14W 134.2(4) . .
O13W Ce3 O14W 77.3(5) . .
O49 Ce3 O12W 131.2(4) . .
O59 Ce3 O12W 139.0(4) . .
O11W Ce3 O12W 84.0(4) . .
O13W Ce3 O12W 80.0(4) . .
O14W Ce3 O12W 70.3(5) . .
O49 Ce3 O15W 80.3(5) . .
O59 Ce3 O15W 69.0(4) . .
O11W Ce3 O15W 141.3(4) . .
O13W Ce3 O15W 71.4(5) . .
O14W Ce3 O15W 68.1(5) . .
O12W Ce3 O15W 133.5(5) . .
O49 Ce3 O26 136.9(4) . .
O59 Ce3 O26 66.9(4) . .
O11W Ce3 O26 67.7(4) . .
O13W Ce3 O26 141.7(4) . .
O14W Ce3 O26 68.6(4) . .
O12W Ce3 O26 72.6(4) . .
O15W Ce3 O26 109.5(5) . .
O49 Ce3 O6 66.4(4) . .
O59 Ce3 O6 132.4(4) . .
O11W Ce3 O6 66.9(3) . .
O13W Ce3 O6 69.0(4) . .
O14W Ce3 O6 127.2(4) . .
O12W Ce3 O6 64.9(4) . .
O15W Ce3 O6 131.0(5) . .
O26 Ce3 O6 119.5(4) . .
O30 Ce4 O36 70.2(4) . .
O30 Ce4 O17W 132.1(6) . .
O36 Ce4 O17W 139.9(6) . .
O30 Ce4 O19W 134.2(6) . .
O36 Ce4 O19W 70.0(6) . .
O17W Ce4 O19W 93.4(7) . .
O30 Ce4 O22W 67.2(6) . .
O36 Ce4 O22W 100.5(6) . .
O17W Ce4 O22W 70.2(7) . .
O19W Ce4 O22W 142.4(7) . .
O30 Ce4 O16W 72.3(5) . .
O36 Ce4 O16W 76.1(5) . .
O17W Ce4 O16W 137.1(6) . .
O19W Ce4 O16W 77.0(6) . .
O22W Ce4 O16W 137.8(6) . .
O30 Ce4 O20W 113.5(7) . .
O36 Ce4 O20W 71.3(6) . .
O17W Ce4 O20W 69.0(8) . .
O19W Ce4 O20W 73.2(8) . .
O22W Ce4 O20W 69.3(8) . .
O16W Ce4 O20W 141.6(7) . .
O30 Ce4 O21W 72.2(5) . .
O36 Ce4 O21W 139.3(5) . .
O17W Ce4 O21W 78.8(7) . .
O19W Ce4 O21W 132.9(7) . .
O22W Ce4 O21W 78.4(7) . .
O16W Ce4 O21W 78.2(6) . .
O20W Ce4 O21W 140.2(7) . .
O30 Ce4 O18W 128.8(5) . .
O36 Ce4 O18W 128.8(5) . .
O17W Ce4 O18W 68.5(6) . .
O19W Ce4 O18W 66.2(7) . .
O22W Ce4 O18W 130.4(7) . .
O16W Ce4 O18W 69.4(6) . .
O20W Ce4 O18W 117.7(7) . .
O21W Ce4 O18W 67.7(7) . .
W15 O1 W8 95.3(4) . .
W15 O1 W4 94.8(4) . .
W8 O1 W4 157.5(5) . .
W15 O1 W5 98.0(4) . .
W8 O1 W5 99.8(4) . .
W4 O1 W5 98.6(4) . .
W2 O2 W18 139.8(6) . .
W15 O3 Ce2 135.1(6) . .
W5 O4 W8 109.2(5) . .
W5 O4 W2 104.0(5) . .
W8 O4 W2 92.7(4) . .
W5 O4 Na5 102.5(6) . .
W8 O4 Na5 110.3(6) . .
W2 O4 Na5 136.4(6) . .
W8 O5 W15 110.9(6) . .
W1 O6 Ce3 149.7(6) . .
W5 O7 W4 111.0(5) . .
W5 O7 W7 104.4(5) . .
W4 O7 W7 94.1(4) . .
W5 O7 Na3 102.1(5) . .
W4 O7 Na3 113.6(6) . .
W7 O7 Na3 131.0(6) . .
W5 O8 W15 109.3(5) . .
W8 O9 Ce2 140.3(6) . .
W2 O10 W8 117.7(6) . .
W2 O11 W14 147.4(7) . .
W2 O11 Na2 107.2(6) . .
W14 O11 Na2 105.2(5) . .
W20 O12 W3 112.0(6) . .
W12 O13 W13 95.1(5) . .
W12 O13 W1 94.1(4) . .
W13 O13 W1 93.0(4) . .
W12 O13 W23 95.0(4) . .
W13 O13 W23 93.6(4) . .
W1 O13 W23 168.3(6) . .
W7 O14 W11 141.0(6) . .
W3 O15 W20 94.9(5) . .
W3 O15 W10 93.4(4) . .
W20 O15 W10 95.0(4) . .
W3 O15 W22 168.1(6) . .
W20 O15 W22 94.4(4) . .
W10 O15 W22 93.2(4) . .
W11 O16 W6 154.2(6) . .
W7 O17 W4 115.7(6) . .
W23 O18 W24 142.7(6) . .
W18 O19 W14 120.1(6) . .
W18 O19 Na5 106.5(6) . .
W14 O19 Na5 132.9(6) . .
W5 O20 Ce1 166.4(7) . .
W15 O21 W4 111.5(6) . .
W12 O22 W1 114.3(6) . .
W1 O23 W16 135.8(6) . .
W1 O23 W6 122.0(5) . .
W16 O23 W6 92.4(4) . .
W2 O24 W7 145.0(6) . .
W2 O24 W5 106.8(5) . .
W7 O24 W5 107.4(5) . .
W4 O25 Ce2 141.0(6) . .
W3 O26 Ce3 149.1(6) . .
W9 O27 W12 148.9(6) . .
W13 O28 W1 113.6(6) . .
W13 O29 W16 141.3(7) . .
W8 O30 Ce4 162.5(7) . .
W10 O31 W3 114.3(6) . .
W12 O32 W13 111.8(5) . .
W7 O33 W9 144.3(6) . .
W1 O34 W11 126.5(5) . .
W1 O34 W9 136.8(6) . .
W11 O34 W9 92.7(4) . .
W3 O35 W27 134.6(6) . .
W3 O35 W28 123.7(5) . .
W27 O35 W28 92.8(4) . .
W14 O36 Ce4 167.1(6) . .
W27 O37 W20 140.0(7) . .
W18 O38 W28 159.2(6) . .
W11 O40 Ce1 157.5(7) . .
W18 O41 Ce1 153.6(7) . .
W11 O42 W9 119.2(6) . .
W11 O42 Na3 110.1(5) . .
W9 O42 Na3 130.1(6) . .
W23 O43 W19 145.8(8) . .
W25 O44 W21 95.2(4) . .
W25 O44 W26 95.3(4) . .
W21 O44 W26 95.4(5) . .
W3 O45 W14 136.8(6) . .
W3 O45 W18 126.9(6) . .
W14 O45 W18 92.2(5) . .
W24 O46 W17 117.6(6) . .
W19 O47 W24 95.6(4) . .
W19 O47 W17 94.6(4) . .
W24 O47 W17 95.0(5) . .
W13 O48 W23 116.1(6) . .
W6 O49 Ce3 155.4(7) . .
W14 O50 W26 160.4(8) . .
W24 O51 W19 116.2(6) . .
W18 O52 W21 147.9(8) . .
W17 O53 W6 155.0(7) . .
W22 O56 W10 116.5(6) . .
W22 O56 Na2 118.3(6) . 2_764
W10 O56 Na2 117.4(6) . 2_764
W14 O57 W10 149.7(7) . .
W21 O58 W28 153.8(7) . .
W28 O59 Ce3 157.5(6) . .
W10 O60 Na4 145.7(8) . 2_764
W15 O61 Ce1 159.8(7) . 2_665
W22 O62 W25 144.7(7) . .
W12 O64 W23 115.4(6) . .
W22 O65 W26 143.0(7) . .
W22 O65 Na4 111.3(6) . .
W26 O65 Na4 105.7(6) . .
W12 O66 Ce2 166.2(8) . 2_765
W19 O71 W16 157.5(6) . .
W20 O72 W22 116.1(6) . .
W10 O73 W20 111.9(6) . .
W6 O76 W16 117.9(6) . .
W9 O77 W24 158.8(8) . .
W27 O79 W28 118.1(6) . .
W25 O82 W27 158.1(8) . .
W11 O83 W17 146.9(7) . .
W26 O84 W25 114.5(6) . .
W21 O86 W25 116.7(6) . .
W26 O88 W21 118.3(7) . .
W17 O94 W19 117.5(6) . .
O16W Na2 O23W 112.6(8) . .
O16W Na2 O11 101.4(6) . .
O23W Na2 O11 109.7(6) . .
O16W Na2 O56 76.1(6) . 2_764
O23W Na2 O56 95.8(6) . 2_764
O11 Na2 O56 152.8(7) . 2_764
O1W Na3 O42 106.1(7) . .
O1W Na3 O32W 101.7(10) . .
O42 Na3 O32W 59.2(8) . .
O1W Na3 O7 103.2(6) . .
O42 Na3 O7 65.6(5) . .
O32W Na3 O7 123.7(9) . .
O1W Na3 O37W 132.0(12) . .
O42 Na3 O37W 121.5(11) . .
O32W Na3 O37W 106.8(13) . .
O7 Na3 O37W 92.1(11) . .
O1W Na3 Na5 58.3(5) . 2_665
O42 Na3 Na5 147.5(8) . 2_665
O32W Na3 Na5 94.1(8) . 2_665
O7 Na3 Na5 141.7(7) . 2_665
O37W Na3 Na5 81.7(11) . 2_665
O19W Na4 O60 95.4(7) . 2_764
O19W Na4 O65 134.0(8) . .
O60 Na4 O65 114.7(7) 2_764 .
O3W Na5 O4 100.9(6) . .
O3W Na5 O19 106.2(7) . .
O4 Na5 O19 63.4(4) . .
O3W Na5 Na3 65.9(5) . 2_665
O4 Na5 Na3 153.3(7) . 2_665
O19 Na5 Na3 141.1(7) . 2_665
Ce1 O1W Na3 123.7(6) . .
Ce1 O3W Na5 124.5(6) . .
C1 N1 C2 121(4) . .
C1 N1 H1A 107.2 . .
C2 N1 H1A 107.2 . .
C1 N1 H1B 107.2 . .
C2 N1 H1B 107.2 . .
H1A N1 H1B 106.8 . .
N1 C1 H1C 109.5 . .
N1 C1 H1D 109.5 . .
H1C C1 H1D 109.5 . .
N1 C1 H1E 109.5 . .
H1C C1 H1E 109.5 . .
H1D C1 H1E 109.5 . .
N1 C2 H2C 109.5 . .
N1 C2 H2D 109.5 . .
H2C C2 H2D 109.5 . .
N1 C2 H2E 109.5 . .
H2C C2 H2E 109.5 . .
H2D C2 H2E 109.5 . .
C3 N2 C4 126(4) . .
C3 N2 H2A 105.7 . .
C4 N2 H2A 105.7 . .
C3 N2 H2B 105.7 . .
C4 N2 H2B 105.7 . .
H2A N2 H2B 106.1 . .
N2 C3 H3A 109.5 . .
N2 C3 H3B 109.5 . .
H3A C3 H3B 109.5 . .
N2 C3 H3C 109.5 . .
H3A C3 H3C 109.5 . .
H3B C3 H3C 109.5 . .
N2 C4 H4A 109.5 . .
N2 C4 H4B 109.5 . .
H4A C4 H4B 109.5 . .
N2 C4 H4C 109.5 . .
H4A C4 H4C 109.5 . .
H4B C4 H4C 109.5 . .
Ce4 O16W Na2 122.0(7) . .
Ce4 O19W Na4 129.4(9) . .

loop_
_geom_bond_atom_site_label_1
_geom_bond_atom_site_label_2
_geom_bond_distance
_geom_bond_site_symmetry_2
W1 O6 1.725(12) .
W1 O23 1.870(12) .
W1 O34 1.880(12) .
W1 O22 2.001(12) .
W1 O28 2.012(13) .
W1 O13 2.253(10) .
W2 O54 1.697(13) .
W2 O11 1.842(11) .
W2 O10 1.912(12) .
W2 O2 1.918(11) .
W2 O24 2.022(11) .
W2 O4 2.293(12) .
W3 O26 1.723(12) .
W3 O45 1.857(13) .
W3 O35 1.861(11) .
W3 O31 1.971(12) .
W3 O12 2.032(11) .
W3 O15 2.201(11) .
W4 O67 1.711(12) .
W4 O25 1.755(11) .
W4 O17 1.962(12) .
W4 O21 1.965(12) .
W4 O7 2.180(11) .
W4 O1 2.210(10) .
W5 O20 1.751(11) .
W5 O8 1.798(11) .
W5 O4 1.927(11) .
W5 O7 1.933(11) .
W5 O24 2.128(12) .
W5 O1 2.265(10) .
W6 O74 1.755(12) .
W6 O49 1.757(11) .
W6 O76 1.901(12) .
W6 O16 1.958(12) .
W6 O53 2.086(12) .
W6 O23 2.323(11) .
W7 O39 1.727(12) .
W7 O33 1.844(12) .
W7 O17 1.910(11) .
W7 O14 1.943(11) .
W7 O24 2.026(11) .
W7 O7 2.295(12) .
W8 O30 1.733(12) .
W8 O9 1.739(12) .
W8 O10 1.914(12) .
W8 O5 1.927(12) .
W8 O1 2.171(10) .
W8 O4 2.232(11) .
W9 O80 1.740(12) .
W9 O77 1.855(13) .
W9 O27 1.861(12) .
W9 O42 1.965(11) .
W9 O33 2.043(12) .
W9 O34 2.314(11) .
W10 O60 1.705(13) .
W10 O31 1.877(12) .
W10 O73 1.905(13) .
W10 O56 1.956(12) .
W10 O57 2.033(12) .
W10 O15 2.239(11) .
W11 O40 1.732(13) .
W11 O83 1.894(12) .
W11 O42 1.900(11) .
W11 O16 1.901(11) .
W11 O14 1.945(11) .
W11 O34 2.294(12) .
W12 O66 1.722(13) .
W12 O22 1.854(12) .
W12 O32 1.880(12) .
W12 O64 1.938(12) .
W12 O27 1.992(12) .
W12 O13 2.175(12) .
W13 O75 1.737(13) .
W13 O29 1.870(13) .
W13 O28 1.878(12) .
W13 O48 1.888(13) .
W13 O32 2.051(11) .
W13 O13 2.238(13) .
W14 O36 1.733(12) .
W14 O57 1.826(12) .
W14 O50 1.879(12) .
W14 O19 1.947(12) .
W14 O11 2.020(12) .
W14 O45 2.302(13) .
W15 O61 1.742(12) .
W15 O3 1.757(11) .
W15 O21 1.910(12) .
W15 O5 1.943(11) .
W15 O1 2.142(11) .
W15 O8 2.267(10) .
W16 O55 1.731(13) .
W16 O91 1.740(14) .
W16 O29 1.954(13) .
W16 O76 1.959(11) .
W16 O71 2.175(13) .
W16 O23 2.257(12) .
W17 O81 1.699(13) .
W17 O53 1.819(12) .
W17 O83 1.928(13) .
W17 O94 1.932(13) .
W17 O46 2.025(13) .
W17 O47 2.261(12) .
W18 O41 1.731(11) .
W18 O38 1.858(12) .
W18 O52 1.870(11) .
W18 O19 1.904(13) .
W18 O2 1.957(11) .
W18 O45 2.329(12) .
W19 O78 1.718(14) .
W19 O71 1.783(13) .
W19 O94 1.941(12) .
W19 O43 1.942(12) .
W19 O51 2.069(12) .
W19 O47 2.244(12) .
W20 O69 1.736(14) .
W20 O12 1.881(12) .
W20 O72 1.889(13) .
W20 O37 1.929(13) .
W20 O73 2.048(13) .
W20 O15 2.206(12) .
W21 O89 1.693(14) .
W21 O58 1.782(13) .
W21 O52 1.938(11) .
W21 O86 1.944(12) .
W21 O88 2.044(14) .
W21 O44 2.247(12) .
W22 O63 1.720(13) .
W22 O65 1.860(14) .
W22 O56 1.906(13) .
W22 O62 1.923(13) .
W22 O72 1.991(13) .
W22 O15 2.283(11) .
W23 O70 1.708(12) .
W23 O18 1.859(13) .
W23 O43 1.882(13) .
W23 O64 1.950(12) .
W23 O48 1.993(13) .
W23 O13 2.282(10) .
W24 O85 1.712(13) .
W24 O51 1.852(13) .
W24 O46 1.866(12) .
W24 O77 1.979(13) .
W24 O18 1.991(13) .
W24 O47 2.253(11) .
W25 O92 1.705(13) .
W25 O82 1.782(15) .
W25 O62 1.926(13) .
W25 O86 1.951(14) .
W25 O84 2.114(14) .
W25 O44 2.243(11) .
W26 O90 1.737(15) .
W26 O88 1.840(13) .
W26 O84 1.841(12) .
W26 O50 1.951(12) .
W26 O65 1.995(13) .
W26 O44 2.262(13) .
W27 O68 1.716(14) .
W27 O93 1.749(14) .
W27 O37 1.914(13) .
W27 O79 1.920(13) .
W27 O82 2.195(15) .
W27 O35 2.279(11) .
W28 O87 1.730(13) .
W28 O59 1.762(12) .
W28 O79 1.946(12) .
W28 O38 1.952(11) .
W28 O58 2.134(13) .
W28 O35 2.301(11) .
Ce1 O20 2.472(11) .
Ce1 O61 2.499(12) 2_665
Ce1 O4W 2.517(13) .
Ce1 O1W 2.521(13) .
Ce1 O3W 2.541(14) .
Ce1 O5W 2.547(13) .
Ce1 O41 2.567(11) .
Ce1 O40 2.579(12) .
Ce1 O2W 2.583(13) .
Ce2 O25 2.496(12) .
Ce2 O6W 2.503(15) .
Ce2 O9 2.514(12) .
Ce2 O7W 2.533(14) .
Ce2 O3 2.573(10) .
Ce2 O66 2.580(13) 2_765
Ce2 O9W 2.580(14) .
Ce2 O10W 2.592(14) .
Ce2 O8W 2.707(16) .
Ce3 O49 2.443(12) .
Ce3 O59 2.464(12) .
Ce3 O11W 2.496(12) .
Ce3 O13W 2.540(14) .
Ce3 O14W 2.552(13) .
Ce3 O12W 2.557(12) .
Ce3 O15W 2.579(15) .
Ce3 O26 2.608(12) .
Ce3 O6 2.722(11) .
Ce4 O30 2.518(12) .
Ce4 O36 2.544(12) .
Ce4 O17W 2.56(2) .
Ce4 O19W 2.56(2) .
Ce4 O22W 2.56(2) .
Ce4 O16W 2.566(17) .
Ce4 O20W 2.58(2) .
Ce4 O21W 2.59(2) .
Ce4 O18W 2.611(19) .
O4 Na5 2.890(19) .
O7 Na3 2.99(2) .
O11 Na2 2.878(19) .
O19 Na5 3.01(2) .
O42 Na3 2.95(2) .
O56 Na2 2.936(19) 2_764
O60 Na4 2.84(2) 2_764
O61 Ce1 2.499(12) 2_665
O65 Na4 2.99(2) .
O66 Ce2 2.580(13) 2_765
Na2 O16W 2.65(2) .
Na2 O23W 2.82(2) .
Na2 O56 2.936(19) 2_764
Na3 O1W 2.73(2) .
Na3 O32W 2.96(4) .
Na3 O37W 3.01(5) .
Na4 O19W 2.78(3) .
Na4 O60 2.84(2) 2_764
Na5 O3W 2.78(2) .
N1 C1 1.402(10) .
N1 C2 1.409(10) .
N1 H1A 0.9000 .
N1 H1B 0.9000 .
C1 H1C 0.9600 .
C1 H1D 0.9600 .
C1 H1E 0.9600 .
C2 H2C 0.9600 .
C2 H2D 0.9600 .
C2 H2E 0.9600 .
N2 C3 1.409(10) .
N2 C4 1.413(10) .
N2 H2A 0.9000 .
N2 H2B 0.9000 .
C3 H3A 0.9600 .
C3 H3B 0.9600 .
C3 H3C 0.9600 .
C4 H4A 0.9600 .
C4 H4B 0.9600 .
C4 H4C 0.9600 .

loop_
_platon_squeeze_void_nr
_platon_squeeze_void_average_x
_platon_squeeze_void_average_y
_platon_squeeze_void_average_z
_platon_squeeze_void_volume
_platon_squeeze_void_count_electrons
1 -0.156 -0.090 0.500 2432.9 246.1
